data_1568283
loop_
_publ_author_name
'Hu, Yuan'
'Huang, Jin-Yu'
'Yan, Ru-Jie'
'Chen, Zhi-Chao'
'Ouyang, Qin'
'Du, Wei'
'Chen, Ying-Chun'

_publ_section_title
;
 Diastereodivergent <i>cis</i>- and <i>trans</i>-fused [4 + 2] annulations
 of cyclic 1,3-dienes and 1-azadienes <i>via</i> ligand-controlled
 palladium catalysis.
;
_journal_issue 7
_journal_name_full 'Chemical science'
_journal_page_first 1896
_journal_page_last 1901
_journal_paper_doi 10.1039/d2sc06813c
_journal_volume 14
_journal_year 2023
_chemical_absolute_configuration ad
_chemical_formula_moiety 'C28 H25 N O3 S'
_chemical_formula_sum 'C28 H25 N O3 S'
_chemical_formula_weight 455.55
_space_group_crystal_system orthorhombic
_space_group_IT_number 19
_space_group_name_Hall 'P 2ac 2ab'
_space_group_name_H-M_alt 'P 21 21 21'
_atom_sites_solution_hydrogens geom
_atom_sites_solution_primary direct
_audit_creation_date 2020-11-30
_audit_creation_method
;
Olex2 1.2
(compiled 2016.02.19 svn.r3266 for OlexSys, GUI svn.r5155)
;
_audit_update_record
;
2020-12-17 deposited with the CCDC.	2023-01-16 downloaded from the CCDC.
;
_cell_angle_alpha 90
_cell_angle_beta 90
_cell_angle_gamma 90
_cell_formula_units_Z 4
_cell_length_a 11.0546(3)
_cell_length_b 11.54205(18)
_cell_length_c 18.2492(4)
_cell_measurement_reflns_used 5009
_cell_measurement_temperature 292.90(10)
_cell_measurement_theta_max 71.2530
_cell_measurement_theta_min 3.8010
_cell_volume 2328.47(9)
_computing_cell_refinement 'CrysAlisPro 1.171.39.46e (Rigaku OD, 2018)'
_computing_data_collection 'CrysAlisPro 1.171.39.46e (Rigaku OD, 2018)'
_computing_data_reduction 'CrysAlisPro 1.171.39.46e (Rigaku OD, 2018)'
_computing_molecular_graphics 'Olex2 (Dolomanov et al., 2009)'
_computing_publication_material 'Olex2 (Dolomanov et al., 2009)'
_computing_structure_refinement 'ShelXL (Sheldrick, 2015)'
_computing_structure_solution 'ShelXT (Sheldrick, 2015)'
_diffrn_ambient_environment air
_diffrn_ambient_temperature 292.90(10)
_diffrn_detector 'CCD plate'
_diffrn_detector_area_resol_mean 15.9595
_diffrn_detector_type EosS2
_diffrn_measured_fraction_theta_full 1.000
_diffrn_measured_fraction_theta_max 0.995
_diffrn_measurement_details
;
List of Runs (angles in degrees, time in seconds):

  # Type    Start    End  Width  t~exp~   \w     \q     \k     \f   Frames
#--------------------------------------------------------------------------
  1  \w    -73.00  37.00   1.00    1.47    --  -34.98  19.00  90.00  110
  2  \w      1.00  75.00   1.00    1.47    --   34.98 -99.00 -60.00   74
  3  \w     23.00  90.00   1.00    1.47    --   34.98-125.00-150.00   67
  4  \w    -33.00  53.00   1.00    1.47    --   34.98 -57.00-150.00   86
  5  \w     23.00  90.00   1.00    1.47    --   34.98-125.00  90.00   67
  6  \w      1.00  75.00   1.00    1.47    --   34.98 -99.00  90.00   74
  7  \w     23.00  90.00   1.00    1.47    --   34.98-125.00-180.00   67
  8  \w     78.00 176.00   1.00    5.86    --  106.90  77.00 -30.00   98
  9  \w     78.00 176.00   1.00    5.86    --  106.90  77.00   0.00   98
 10  \w     37.00 127.00   1.00    5.86    --  106.90 -45.00 -60.00   90
 11  \w     36.00 113.00   1.00    5.86    --  106.90-111.00 150.00   77
 12  \w    100.00 178.00   1.00    5.86    --  106.90 111.00  30.00   78
 13  \w     37.00 110.00   1.00    5.86    --  106.90 -94.00  60.00   73
 14  \w     79.00 176.00   1.00    5.86    --  106.90  75.00  83.00   97
 15  \w    100.00 178.00   1.00    5.86    --  106.90 111.00   0.00   78
;
_diffrn_measurement_device 'four-circle diffractometer'
_diffrn_measurement_device_type 'New Gemini, Dual, Cu at home/near, EosS2'
_diffrn_measurement_method '\w scans'
_diffrn_orient_matrix_type 'CrysAlisPro convention (1999,Acta A55,543-557)'
_diffrn_orient_matrix_UB_11 -0.0886218000
_diffrn_orient_matrix_UB_12 0.1027709000
_diffrn_orient_matrix_UB_13 0.0039665000
_diffrn_orient_matrix_UB_21 0.0419617000
_diffrn_orient_matrix_UB_22 0.0405116000
_diffrn_orient_matrix_UB_23 -0.0763186000
_diffrn_orient_matrix_UB_31 -0.0990380000
_diffrn_orient_matrix_UB_32 -0.0749523000
_diffrn_orient_matrix_UB_33 -0.0358208000
_diffrn_radiation_monochromator graphite
_diffrn_radiation_probe x-ray
_diffrn_radiation_type CuK\a
_diffrn_radiation_wavelength 1.54184
_diffrn_reflns_av_R_equivalents 0.0352
_diffrn_reflns_av_unetI/netI 0.0307
_diffrn_reflns_Laue_measured_fraction_full 1.000
_diffrn_reflns_Laue_measured_fraction_max 0.995
_diffrn_reflns_limit_h_max 13
_diffrn_reflns_limit_h_min -13
_diffrn_reflns_limit_k_max 8
_diffrn_reflns_limit_k_min -14
_diffrn_reflns_limit_l_max 22
_diffrn_reflns_limit_l_min -21
_diffrn_reflns_number 12665
_diffrn_reflns_point_group_measured_fraction_full 0.999
_diffrn_reflns_point_group_measured_fraction_max 0.987
_diffrn_reflns_theta_full 67.684
_diffrn_reflns_theta_max 71.424
_diffrn_reflns_theta_min 4.533
_diffrn_source 'fine-focus sealed X-ray tube'
_diffrn_source_type 'Enhance (Cu) X-ray Source'
_exptl_absorpt_coefficient_mu 1.475
_exptl_absorpt_correction_T_max 1.00000
_exptl_absorpt_correction_T_min 0.71566
_exptl_absorpt_correction_type multi-scan
_exptl_absorpt_process_details
;
CrysAlisPro 1.171.39.46e (Rigaku Oxford Diffraction, 2018)
Empirical absorption correction using spherical harmonics,
 implemented in SCALE3 ABSPACK scaling algorithm.
;
_exptl_crystal_colour 'clear light colourless'
_exptl_crystal_colour_lustre clear
_exptl_crystal_colour_modifier light
_exptl_crystal_colour_primary colourless
_exptl_crystal_density_diffrn 1.299
_exptl_crystal_description plate
_exptl_crystal_F_000 960
_exptl_crystal_size_max 0.4
_exptl_crystal_size_mid 0.2
_exptl_crystal_size_min 0.1
_refine_diff_density_max 0.268
_refine_diff_density_min -0.268
_refine_diff_density_rms 0.053
_refine_ls_abs_structure_details
;
 Flack x determined using 1604 quotients [(I+)-(I-)]/[(I+)+(I-)]
 (Parsons, Flack and Wagner, Acta Cryst. B69 (2013) 249-259).
;
_refine_ls_abs_structure_Flack 0.011(12)
_refine_ls_extinction_method none
_refine_ls_goodness_of_fit_ref 1.049
_refine_ls_hydrogen_treatment constr
_refine_ls_matrix_type full
_refine_ls_number_parameters 299
_refine_ls_number_reflns 4476
_refine_ls_number_restraints 0
_refine_ls_restrained_S_all 1.049
_refine_ls_R_factor_all 0.0596
_refine_ls_R_factor_gt 0.0564
_refine_ls_shift/su_max 0.000
_refine_ls_shift/su_mean 0.000
_refine_ls_structure_factor_coef Fsqd
_refine_ls_weighting_details 'w=1/[\s^2^(Fo^2^)+(0.1138P)^2^+0.0354P] where P=(Fo^2^+2Fc^2^)/3'
_refine_ls_weighting_scheme calc
_refine_ls_wR_factor_gt 0.1522
_refine_ls_wR_factor_ref 0.1590
_reflns_Friedel_coverage 0.746
_reflns_Friedel_fraction_full 0.998
_reflns_Friedel_fraction_max 0.976
_reflns_number_gt 4118
_reflns_number_total 4476
_reflns_threshold_expression 'I > 2\s(I)'
_cod_data_source_file d2sc06813c2.cif
_cod_data_source_block 13
_cod_depositor_comments 'Adding full bibliography for 1568280--1568287.cif.'
_cod_original_cell_volume 2328.47(8)
_cod_database_code 1568283
_shelx_space_group_comment
;
The symmetry employed for this shelxl refinement is uniquely defined
by the following loop, which should always be used as a source of
symmetry information in preference to the above space-group names.
They are only intended as comments.
;
_reflns_odcompleteness_completeness 99.92
_reflns_odcompleteness_iscentric 1
_reflns_odcompleteness_theta 66.97
_olex2_refinement_description
;
1. Fixed Uiso
 At 1.2 times of:
  All C(H) groups, All C(H,H) groups
 At 1.5 times of:
  All C(H,H,H) groups
2.a Ternary CH refined with riding coordinates:
 C006(H006), C007(H007), C00B(H00B)
2.b Secondary CH2 refined with riding coordinates:
 C00I(H00A,H00C), C00S(H00D,H00E)
2.c Aromatic/amide H refined with riding coordinates:
 C00F(H00F), C00H(H00H), C00J(H00J), C00K(H00K), C00L(H00L), C00M(H00M),
 C00N(H00N), C00O(H00O), C00P(H00P), C00Q(H00Q), C00R(H00R), C00T(H00T),
 C00U(H00U), C00V(H00V), C00W(H00W)
2.d Idealised Me refined as rotating group:
 C00X(H00G,H00I,H00S)
;
_shelx_shelxl_version_number 2014/7
_olex2_date_sample_data_collection 2020-11-30
_olex2_submission_special_instructions 'No special instructions were received'
_oxdiff_exptl_absorpt_empirical_details
;
Empirical correction (ABSPACK) includes:
- Absorption correction using spherical harmonics
- Frame scaling
- Detector area scaling
;
_oxdiff_exptl_absorpt_empirical_full_max 1.490
_oxdiff_exptl_absorpt_empirical_full_min 0.777

loop_
_space_group_symop_operation_xyz
'x, y, z'
'-x+1/2, -y, z+1/2'
'-x, y+1/2, -z+1/2'
'x+1/2, -y+1/2, -z'

loop_
_atom_site_label
_atom_site_type_symbol
_atom_site_fract_x
_atom_site_fract_y
_atom_site_fract_z
_atom_site_U_iso_or_equiv
_atom_site_adp_type
_atom_site_occupancy
_atom_site_site_symmetry_order
_atom_site_calc_flag
_atom_site_refinement_flags_posn
_atom_site_refinement_flags_adp
_atom_site_refinement_flags_occupancy
_atom_site_disorder_assembly
_atom_site_disorder_group
S01 S 0.90495(9) 0.45429(8) 0.36220(5) 0.0650(3) Uani 1 1 d . . . . .
O002 O 0.4846(2) 0.5494(3) 0.35365(15) 0.0670(6) Uani 1 1 d . . . . .
O003 O 0.8764(4) 0.3752(3) 0.41905(17) 0.0886(10) Uani 1 1 d . . . . .
O004 O 1.0216(3) 0.5062(3) 0.3592(2) 0.0862(9) Uani 1 1 d . . . . .
N005 N 0.8066(3) 0.5635(2) 0.37007(16) 0.0575(6) Uani 1 1 d . . . . .
C006 C 0.7538(3) 0.6697(3) 0.25349(19) 0.0543(7) Uani 1 1 d . . . . .
H006 H 0.7832 0.6067 0.2222 0.065 Uiso 1 1 calc R . . . .
C007 C 0.8279(3) 0.6685(3) 0.32468(19) 0.0560(7) Uani 1 1 d . . . . .
H007 H 0.9138 0.6696 0.3112 0.067 Uiso 1 1 calc R . . . .
C008 C 0.6001(3) 0.5761(3) 0.33117(18) 0.0566(7) Uani 1 1 d . . . . .
C009 C 0.8771(3) 0.3838(3) 0.2782(2) 0.0588(8) Uani 1 1 d . . . . .
C00A C 0.5580(3) 0.6044(3) 0.1967(2) 0.0616(8) Uani 1 1 d . . . . .
C00B C 0.6162(3) 0.6513(3) 0.2660(2) 0.0580(8) Uani 1 1 d . . . . .
H00B H 0.5799 0.7268 0.2768 0.070 Uiso 1 1 calc R . . . .
C00C C 0.4974(4) 0.4882(3) 0.4182(2) 0.0687(10) Uani 1 1 d . . . . .
C00D C 0.6842(3) 0.5352(3) 0.37816(17) 0.0565(7) Uani 1 1 d . . . . .
C00E C 0.8261(5) 0.2764(4) 0.1464(3) 0.0832(14) Uani 1 1 d . . . . .
C00F C 0.9302(4) 0.4231(3) 0.2147(2) 0.0665(9) Uani 1 1 d . . . . .
H00F H 0.9831 0.4857 0.2159 0.080 Uiso 1 1 calc R . . . .
C00G C 0.6187(4) 0.4776(3) 0.43725(19) 0.0656(9) Uani 1 1 d . . . . .
C00H C 0.9041(5) 0.3684(4) 0.1493(2) 0.0778(11) Uani 1 1 d . . . . .
H00H H 0.9403 0.3945 0.1063 0.093 Uiso 1 1 calc R . . . .
C00I C 0.7780(4) 0.7845(4) 0.2140(3) 0.0709(10) Uani 1 1 d . . . . .
H00A H 0.8634 0.7896 0.2022 0.085 Uiso 1 1 calc R . . . .
H00C H 0.7332 0.7857 0.1683 0.085 Uiso 1 1 calc R . . . .
C00J C 0.7745(5) 0.2368(4) 0.2112(3) 0.0854(14) Uani 1 1 d . . . . .
H00J H 0.7222 0.1737 0.2101 0.102 Uiso 1 1 calc R . . . .
C00K C 0.7998(4) 0.2897(3) 0.2768(2) 0.0698(10) Uani 1 1 d . . . . .
H00K H 0.7653 0.2624 0.3200 0.084 Uiso 1 1 calc R . . . .
C00L C 0.8029(4) 0.7751(3) 0.3692(3) 0.0708(10) Uani 1 1 d . . . . .
H00L H 0.8139 0.7722 0.4197 0.085 Uiso 1 1 calc R . . . .
C00M C 0.4029(5) 0.4429(4) 0.4586(3) 0.0871(14) Uani 1 1 d . . . . .
H00M H 0.3228 0.4500 0.4437 0.105 Uiso 1 1 calc R . . . .
C00N C 0.7654(4) 0.8735(4) 0.3391(3) 0.0826(14) Uani 1 1 d . . . . .
H00N H 0.7529 0.9367 0.3698 0.099 Uiso 1 1 calc R . . . .
C00O C 0.5555(8) 0.3752(5) 0.5434(3) 0.102(2) Uani 1 1 d . . . . .
H00O H 0.5733 0.3358 0.5865 0.122 Uiso 1 1 calc R . . . .
C00P C 0.6489(6) 0.4199(4) 0.5026(2) 0.0835(14) Uani 1 1 d . . . . .
H00P H 0.7289 0.4123 0.5176 0.100 Uiso 1 1 calc R . . . .
C00Q C 0.5775(4) 0.4907(4) 0.1762(3) 0.0778(11) Uani 1 1 d . . . . .
H00Q H 0.6212 0.4413 0.2064 0.093 Uiso 1 1 calc R . . . .
C00R C 0.4671(6) 0.5237(8) 0.0653(3) 0.113(3) Uani 1 1 d . . . . .
H00R H 0.4377 0.4970 0.0206 0.136 Uiso 1 1 calc R . . . .
C00S C 0.7422(4) 0.8889(4) 0.2596(3) 0.0870(15) Uani 1 1 d . . . . .
H00D H 0.7868 0.9560 0.2424 0.104 Uiso 1 1 calc R . . . .
H00E H 0.6568 0.9042 0.2523 0.104 Uiso 1 1 calc R . . . .
C00T C 0.4341(8) 0.3869(4) 0.5222(3) 0.107(2) Uani 1 1 d . . . . .
H00T H 0.3737 0.3560 0.5518 0.128 Uiso 1 1 calc R . . . .
C00U C 0.4913(5) 0.6757(5) 0.1518(3) 0.0884(15) Uani 1 1 d . . . . .
H00U H 0.4763 0.7518 0.1658 0.106 Uiso 1 1 calc R . . . .
C00V C 0.5314(5) 0.4509(6) 0.1103(3) 0.1026(18) Uani 1 1 d . . . . .
H00V H 0.5442 0.3744 0.0964 0.123 Uiso 1 1 calc R . . . .
C00W C 0.4467(7) 0.6348(8) 0.0865(3) 0.119(3) Uani 1 1 d . . . . .
H00W H 0.4020 0.6838 0.0564 0.143 Uiso 1 1 calc R . . . .
C00X C 0.7968(9) 0.2181(6) 0.0742(4) 0.130(3) Uani 1 1 d . . . . .
H00G H 0.7178 0.2418 0.0582 0.195 Uiso 1 1 calc GR . . . .
H00I H 0.7982 0.1356 0.0805 0.195 Uiso 1 1 calc GR . . . .
H00S H 0.8557 0.2401 0.0382 0.195 Uiso 1 1 calc GR . . . .

loop_
_atom_site_aniso_label
_atom_site_aniso_U_11
_atom_site_aniso_U_22
_atom_site_aniso_U_33
_atom_site_aniso_U_23
_atom_site_aniso_U_13
_atom_site_aniso_U_12
S01 0.0727(5) 0.0627(5) 0.0595(5) -0.0026(4) -0.0170(4) 0.0122(4)
O002 0.0616(13) 0.0684(14) 0.0711(15) 0.0075(12) 0.0164(11) -0.0068(11)
O003 0.125(3) 0.0795(17) 0.0617(16) 0.0109(13) -0.0196(17) 0.0262(19)
O004 0.0682(17) 0.089(2) 0.102(2) -0.0202(18) -0.0278(16) 0.0103(14)
N005 0.0655(16) 0.0547(14) 0.0523(13) -0.0013(12) -0.0022(12) 0.0005(12)
C006 0.0534(17) 0.0521(15) 0.0575(17) 0.0043(13) 0.0089(13) 0.0032(12)
C007 0.0558(17) 0.0519(16) 0.0603(18) -0.0023(14) 0.0077(14) -0.0004(13)
C008 0.0562(17) 0.0568(16) 0.0568(17) 0.0003(13) 0.0112(14) -0.0032(13)
C009 0.0619(19) 0.0531(16) 0.0615(18) 0.0001(14) -0.0097(15) 0.0122(14)
C00A 0.0494(16) 0.074(2) 0.0614(18) 0.0148(16) 0.0077(14) -0.0054(15)
C00B 0.0574(18) 0.0548(16) 0.0617(18) 0.0087(14) 0.0108(15) 0.0048(13)
C00C 0.091(3) 0.0508(17) 0.064(2) 0.0000(15) 0.021(2) -0.0090(17)
C00D 0.073(2) 0.0491(14) 0.0476(15) -0.0019(13) 0.0051(14) -0.0001(14)
C00E 0.109(3) 0.067(2) 0.074(3) -0.015(2) -0.026(2) 0.032(2)
C00F 0.063(2) 0.0619(18) 0.074(2) 0.0069(17) 0.0017(17) 0.0087(16)
C00G 0.099(3) 0.0454(15) 0.0527(17) -0.0029(13) 0.0105(17) -0.0067(16)
C00H 0.091(3) 0.084(3) 0.058(2) 0.0008(17) 0.0008(19) 0.031(2)
C00I 0.059(2) 0.068(2) 0.085(3) 0.021(2) 0.0105(19) -0.0016(17)
C00J 0.107(4) 0.0539(19) 0.096(3) -0.003(2) -0.028(3) 0.001(2)
C00K 0.082(3) 0.0550(17) 0.072(2) 0.0099(17) -0.0079(19) 0.0002(17)
C00L 0.070(2) 0.0642(19) 0.078(2) -0.0132(19) 0.0265(19) -0.0092(16)
C00M 0.107(4) 0.062(2) 0.092(3) -0.001(2) 0.038(3) -0.019(2)
C00N 0.071(2) 0.0535(19) 0.124(4) -0.017(2) 0.029(2) -0.0003(17)
C00O 0.177(7) 0.065(2) 0.063(2) 0.013(2) 0.031(3) -0.010(3)
C00P 0.136(4) 0.059(2) 0.056(2) 0.0016(17) 0.009(2) -0.004(2)
C00Q 0.060(2) 0.092(3) 0.081(3) -0.007(2) -0.0034(19) 0.0026(19)
C00R 0.099(4) 0.187(7) 0.055(2) 0.012(3) -0.004(2) -0.062(5)
C00S 0.071(2) 0.0539(19) 0.136(4) 0.021(2) 0.020(3) 0.0050(16)
C00T 0.162(6) 0.065(2) 0.092(4) 0.008(2) 0.059(4) -0.018(3)
C00U 0.082(3) 0.094(3) 0.089(3) 0.039(3) -0.014(2) -0.015(2)
C00V 0.080(3) 0.133(5) 0.094(4) -0.034(4) 0.006(3) -0.020(3)
C00W 0.115(5) 0.156(6) 0.086(4) 0.063(4) -0.031(3) -0.052(4)
C00X 0.180(7) 0.118(4) 0.091(4) -0.044(4) -0.047(4) 0.049(5)

loop_
_atom_type_symbol
_atom_type_description
_atom_type_scat_dispersion_real
_atom_type_scat_dispersion_imag
_atom_type_scat_source
C C 0.0181 0.0091 'International Tables Vol C Tables 4.2.6.8 and 6.1.1.4'
H H 0.0000 0.0000 'International Tables Vol C Tables 4.2.6.8 and 6.1.1.4'
N N 0.0311 0.0180 'International Tables Vol C Tables 4.2.6.8 and 6.1.1.4'
O O 0.0492 0.0322 'International Tables Vol C Tables 4.2.6.8 and 6.1.1.4'
S S 0.3331 0.5567 'International Tables Vol C Tables 4.2.6.8 and 6.1.1.4'

loop_
_geom_angle_atom_site_label_1
_geom_angle_atom_site_label_2
_geom_angle_atom_site_label_3
_geom_angle
_geom_angle_site_symmetry_1
_geom_angle_site_symmetry_3
_geom_angle_publ_flag
O003 S01 O004 120.1(2) . . ?
O003 S01 N005 106.16(19) . . ?
O003 S01 C009 107.5(2) . . ?
O004 S01 N005 105.97(18) . . ?
O004 S01 C009 108.6(2) . . ?
N005 S01 C009 108.02(15) . . ?
C008 O002 C00C 105.9(3) . . ?
C007 N005 S01 117.6(2) . . ?
C00D N005 S01 117.5(2) . . ?
C00D N005 C007 113.7(3) . . ?
C007 C006 H006 108.0 . . ?
C007 C006 C00B 113.4(3) . . ?
C00B C006 H006 108.0 . . ?
C00I C006 H006 108.0 . . ?
C00I C006 C007 108.2(3) . . ?
C00I C006 C00B 111.0(3) . . ?
N005 C007 C006 113.2(3) . . ?
N005 C007 H007 107.7 . . ?
N005 C007 C00L 109.7(3) . . ?
C006 C007 H007 107.7 . . ?
C00L C007 C006 110.6(3) . . ?
C00L C007 H007 107.7 . . ?
O002 C008 C00B 118.8(3) . . ?
C00D C008 O002 111.8(3) . . ?
C00D C008 C00B 129.1(3) . . ?
C00F C009 S01 120.4(3) . . ?
C00F C009 C00K 120.5(4) . . ?
C00K C009 S01 119.1(3) . . ?
C00Q C00A C00B 119.8(3) . . ?
C00U C00A C00B 120.7(4) . . ?
C00U C00A C00Q 119.4(5) . . ?
C006 C00B H00B 108.0 . . ?
C008 C00B C006 108.4(3) . . ?
C008 C00B C00A 114.1(3) . . ?
C008 C00B H00B 108.0 . . ?
C00A C00B C006 110.0(3) . . ?
C00A C00B H00B 108.0 . . ?
O002 C00C C00G 110.9(3) . . ?
O002 C00C C00M 124.9(5) . . ?
C00M C00C C00G 124.2(5) . . ?
N005 C00D C00G 131.6(4) . . ?
C008 C00D N005 121.2(3) . . ?
C008 C00D C00G 106.7(4) . . ?
C00H C00E C00J 118.8(4) . . ?
C00H C00E C00X 120.8(6) . . ?
C00J C00E C00X 120.4(6) . . ?
C009 C00F H00F 120.4 . . ?
C009 C00F C00H 119.2(4) . . ?
C00H C00F H00F 120.4 . . ?
C00C C00G C00D 104.7(3) . . ?
C00C C00G C00P 118.9(4) . . ?
C00P C00G C00D 136.5(5) . . ?
C00E C00H C00F 121.2(4) . . ?
C00E C00H H00H 119.4 . . ?
C00F C00H H00H 119.4 . . ?
C006 C00I H00A 109.1 . . ?
C006 C00I H00C 109.1 . . ?
H00A C00I H00C 107.8 . . ?
C00S C00I C006 112.6(3) . . ?
C00S C00I H00A 109.1 . . ?
C00S C00I H00C 109.1 . . ?
C00E C00J H00J 119.6 . . ?
C00K C00J C00E 120.8(4) . . ?
C00K C00J H00J 119.6 . . ?
C009 C00K H00K 120.3 . . ?
C00J C00K C009 119.4(4) . . ?
C00J C00K H00K 120.3 . . ?
C007 C00L H00L 118.8 . . ?
C00N C00L C007 122.4(4) . . ?
C00N C00L H00L 118.8 . . ?
C00C C00M H00M 122.0 . . ?
C00T C00M C00C 116.1(6) . . ?
C00T C00M H00M 122.0 . . ?
C00L C00N H00N 117.9 . . ?
C00L C00N C00S 124.1(4) . . ?
C00S C00N H00N 117.9 . . ?
C00P C00O H00O 118.9 . . ?
C00P C00O C00T 122.3(5) . . ?
C00T C00O H00O 118.9 . . ?
C00G C00P H00P 121.3 . . ?
C00O C00P C00G 117.3(6) . . ?
C00O C00P H00P 121.3 . . ?
C00A C00Q H00Q 120.2 . . ?
C00A C00Q C00V 119.5(5) . . ?
C00V C00Q H00Q 120.2 . . ?
C00V C00R H00R 120.2 . . ?
C00W C00R H00R 120.2 . . ?
C00W C00R C00V 119.6(5) . . ?
C00I C00S H00D 108.9 . . ?
C00I C00S H00E 108.9 . . ?
C00N C00S C00I 113.3(4) . . ?
C00N C00S H00D 108.9 . . ?
C00N C00S H00E 108.9 . . ?
H00D C00S H00E 107.7 . . ?
C00M C00T C00O 121.2(5) . . ?
C00M C00T H00T 119.4 . . ?
C00O C00T H00T 119.4 . . ?
C00A C00U H00U 119.9 . . ?
C00A C00U C00W 120.3(6) . . ?
C00W C00U H00U 119.9 . . ?
C00Q C00V H00V 119.8 . . ?
C00R C00V C00Q 120.5(6) . . ?
C00R C00V H00V 119.8 . . ?
C00R C00W C00U 120.7(6) . . ?
C00R C00W H00W 119.6 . . ?
C00U C00W H00W 119.6 . . ?
C00E C00X H00G 109.5 . . ?
C00E C00X H00I 109.5 . . ?
C00E C00X H00S 109.5 . . ?
H00G C00X H00I 109.5 . . ?
H00G C00X H00S 109.5 . . ?
H00I C00X H00S 109.5 . . ?

loop_
_geom_bond_atom_site_label_1
_geom_bond_atom_site_label_2
_geom_bond_distance
_geom_bond_site_symmetry_2
_geom_bond_publ_flag
S01 O003 1.418(4) . ?
S01 O004 1.423(4) . ?
S01 N005 1.671(3) . ?
S01 C009 1.763(4) . ?
O002 C008 1.375(4) . ?
O002 C00C 1.380(5) . ?
N005 C007 1.486(4) . ?
N005 C00D 1.400(5) . ?
C006 H006 0.9800 . ?
C006 C007 1.536(5) . ?
C006 C00B 1.552(5) . ?
C006 C00I 1.533(5) . ?
C007 H007 0.9800 . ?
C007 C00L 1.501(5) . ?
C008 C00B 1.483(4) . ?
C008 C00D 1.350(5) . ?
C009 C00F 1.374(6) . ?
C009 C00K 1.383(6) . ?
C00A C00B 1.519(6) . ?
C00A C00Q 1.382(7) . ?
C00A C00U 1.374(6) . ?
C00B H00B 0.9800 . ?
C00C C00G 1.390(7) . ?
C00C C00M 1.382(6) . ?
C00D C00G 1.459(5) . ?
C00E C00H 1.369(8) . ?
C00E C00J 1.390(8) . ?
C00E C00X 1.514(6) . ?
C00F H00F 0.9300 . ?
C00F C00H 1.382(6) . ?
C00G C00P 1.407(6) . ?
C00H H00H 0.9300 . ?
C00I H00A 0.9700 . ?
C00I H00C 0.9700 . ?
C00I C00S 1.517(7) . ?
C00J H00J 0.9300 . ?
C00J C00K 1.373(6) . ?
C00K H00K 0.9300 . ?
C00L H00L 0.9300 . ?
C00L C00N 1.327(7) . ?
C00M H00M 0.9300 . ?
C00M C00T 1.373(9) . ?
C00N H00N 0.9300 . ?
C00N C00S 1.485(8) . ?
C00O H00O 0.9300 . ?
C00O C00P 1.373(8) . ?
C00O C00T 1.403(11) . ?
C00P H00P 0.9300 . ?
C00Q H00Q 0.9300 . ?
C00Q C00V 1.383(7) . ?
C00R H00R 0.9300 . ?
C00R C00V 1.373(10) . ?
C00R C00W 1.359(11) . ?
C00S H00D 0.9700 . ?
C00S H00E 0.9700 . ?
C00T H00T 0.9300 . ?
C00U H00U 0.9300 . ?
C00U C00W 1.374(9) . ?
C00V H00V 0.9300 . ?
C00W H00W 0.9300 . ?
C00X H00G 0.9600 . ?
C00X H00I 0.9600 . ?
C00X H00S 0.9600 . ?
